data_7707314
loop_
_publ_author_name
'., Richa'
'Kushwaha , Namrata'
'Negi, Sheetal'
'Kumar, Ajay'
'Zangrando, Ennio'
'Kataria, Ramesh'
'Saini, Vikram'

_publ_section_title
;
 Synthesis, characterization and utility of a series of novel copper(II)
 complexes as an excellent surface disinfectant against nosocomial
 infections
;
_journal_name_full 'Dalton Transactions'
_journal_paper_doi 10.1039/D1DT00199J
_journal_year 2021
_chemical_compound_source Synthesize
_chemical_formula_moiety 'C28 H25 Cu N3 O4'
_chemical_formula_sum 'C28 H25 Cu N3 O4'
_chemical_formula_weight 531.05
_space_group_crystal_system monoclinic
_space_group_IT_number 14
_space_group_name_Hall '-P 2yn'
_space_group_name_H-M_alt 'P 1 21/n 1'
_atom_sites_solution_hydrogens geom
_audit_creation_date 2020-12-26
_audit_creation_method
;
Olex2 1.2-ac3
(compiled 2017.01.05 svn.r3372 for Rigaku Oxford Diffraction, GUI svn.r5289)
;
_audit_update_record
;
2020-12-26 deposited with the CCDC.	2021-04-23 downloaded from the CCDC.
;
_cell_angle_alpha 90
_cell_angle_beta 92.294(3)
_cell_angle_gamma 90
_cell_formula_units_Z 4
_cell_length_a 8.5888(3)
_cell_length_b 10.4392(4)
_cell_length_c 27.4486(8)
_cell_measurement_reflns_used 11271
_cell_measurement_temperature 293(2)
_cell_measurement_theta_max 27.1530
_cell_measurement_theta_min 3.3570
_cell_volume 2459.07(15)
_computing_cell_refinement 'CrysAlisPro 1.171.39.46 (Rigaku OD, 2018)'
_computing_data_collection 'CrysAlisPro 1.171.39.46 (Rigaku OD, 2018)'
_computing_data_reduction 'CrysAlisPro 1.171.39.46 (Rigaku OD, 2018)'
_computing_molecular_graphics 'Olex2 (Dolomanov et al., 2009)'
_computing_publication_material 'Olex2 (Dolomanov et al., 2009)'
_computing_structure_refinement 'ShelXL (Sheldrick, 2015)'
_computing_structure_solution 'SHELXT 2014/5 (Sheldrick, 2014)'
_diffrn_ambient_temperature 293(2)
_diffrn_detector 'CCD plate'
_diffrn_detector_type HyPix3000
_diffrn_measured_fraction_theta_full 0.996
_diffrn_measured_fraction_theta_max 0.936
_diffrn_measurement_details
;
List of Runs (angles in degrees, time in seconds):

  # Type    Start    End  Width  t~exp~   \w     \q     \k     \f   Frames
#--------------------------------------------------------------------------
  1  \w    -15.00  20.00   0.50   30.00    --   -9.79 -93.00 159.00   70
  2  \w    -40.00   2.00   0.50   30.00    --   -9.79  93.00 -88.00   84
  3  \w    -15.00  12.00   0.50   30.00    --   10.07  93.00 -88.00   54
  4  \w    -26.00  39.00   0.50   30.00    --   10.07 -93.00 159.00  130
  5  \w    -63.00 -25.00   0.50   30.00    --   -9.79 -57.00 -30.00   76
  6  \w    -80.00   2.00   0.50   30.00    --   -9.79 -19.00-150.00  164
  7  \w     -2.00  61.00   0.50   30.00    --   10.07  38.00 -90.00  126
  8  \w     21.00  46.00   0.50   30.00    --   10.07-125.00 150.00   50
  9  \w    -45.00  24.00   0.50   30.00    --   10.07 -38.00  60.00  138
 10  \w      3.00  40.00   0.50   30.00    --   10.07-125.00  90.00   74
;
_diffrn_measurement_device 'four-circle diffractometer'
_diffrn_measurement_device_type 'SuperNova, Single source at offset/far, HyPix3000'
_diffrn_measurement_method '\w scans'
_diffrn_orient_matrix_type 'CrysAlisPro convention (1999,Acta A55,543-557)'
_diffrn_orient_matrix_UB_11 0.0424107000
_diffrn_orient_matrix_UB_12 -0.0510288000
_diffrn_orient_matrix_UB_13 0.0112708000
_diffrn_orient_matrix_UB_21 -0.0697191000
_diffrn_orient_matrix_UB_22 -0.0361273000
_diffrn_orient_matrix_UB_23 0.0011339000
_diffrn_orient_matrix_UB_31 0.0134345000
_diffrn_orient_matrix_UB_32 -0.0265062000
_diffrn_orient_matrix_UB_33 -0.0232465000
_diffrn_radiation_monochromator mirror
_diffrn_radiation_probe x-ray
_diffrn_radiation_type MoK\a
_diffrn_radiation_wavelength 0.71073
_diffrn_reflns_av_R_equivalents 0.1338
_diffrn_reflns_av_unetI/netI 0.0818
_diffrn_reflns_Laue_measured_fraction_full 0.996
_diffrn_reflns_Laue_measured_fraction_max 0.936
_diffrn_reflns_limit_h_max 10
_diffrn_reflns_limit_h_min -10
_diffrn_reflns_limit_k_max 13
_diffrn_reflns_limit_k_min -13
_diffrn_reflns_limit_l_max 34
_diffrn_reflns_limit_l_min -33
_diffrn_reflns_number 21387
_diffrn_reflns_point_group_measured_fraction_full 0.996
_diffrn_reflns_point_group_measured_fraction_max 0.936
_diffrn_reflns_theta_full 25.242
_diffrn_reflns_theta_max 27.317
_diffrn_reflns_theta_min 3.184
_diffrn_source 'micro-focus sealed X-ray tube'
_diffrn_source_type 'SuperNova (Mo) X-ray Source'
_exptl_absorpt_coefficient_mu 0.928
_exptl_absorpt_correction_T_max 1.00000
_exptl_absorpt_correction_T_min 0.79554
_exptl_absorpt_correction_type multi-scan
_exptl_absorpt_process_details
;
CrysAlisPro 1.171.39.46 (Rigaku Oxford Diffraction, 2018)
Empirical absorption correction using spherical harmonics,
 implemented in SCALE3 ABSPACK scaling algorithm.
;
_exptl_crystal_colour 'clear dark blue'
_exptl_crystal_colour_lustre clear
_exptl_crystal_colour_modifier dark
_exptl_crystal_colour_primary blue
_exptl_crystal_density_diffrn 1.434
_exptl_crystal_description block
_exptl_crystal_F_000 1100
_exptl_crystal_recrystallization_method 'Slow evaporation'
_exptl_crystal_size_max 0.16
_exptl_crystal_size_mid 0.14
_exptl_crystal_size_min 0.12
_refine_diff_density_max 0.388
_refine_diff_density_min -0.817
_refine_diff_density_rms 0.096
_refine_ls_extinction_method none
_refine_ls_goodness_of_fit_ref 1.053
_refine_ls_hydrogen_treatment constr
_refine_ls_matrix_type full
_refine_ls_number_parameters 327
_refine_ls_number_reflns 5188
_refine_ls_number_restraints 0
_refine_ls_restrained_S_all 1.053
_refine_ls_R_factor_all 0.0903
_refine_ls_R_factor_gt 0.0631
_refine_ls_shift/su_max 0.000
_refine_ls_shift/su_mean 0.000
_refine_ls_structure_factor_coef Fsqd
_refine_ls_weighting_details 'w=1/[\s^2^(Fo^2^)+(0.1031P)^2^] where P=(Fo^2^+2Fc^2^)/3'
_refine_ls_weighting_scheme calc
_refine_ls_wR_factor_gt 0.1660
_refine_ls_wR_factor_ref 0.1921
_reflns_Friedel_coverage 0.000
_reflns_number_gt 3482
_reflns_number_total 5188
_reflns_threshold_expression 'I > 2\s(I)'
_cod_data_source_file d1dt00199j2.cif
_cod_data_source_block Complex-5f
_cod_original_sg_symbol_H-M 'P 21/n'
_cod_database_code 7707314
_shelx_shelxl_version_number 2017/1
_chemical_oxdiff_formula 'C H N O Cu'
_shelx_space_group_comment
;
The symmetry employed for this shelxl refinement is uniquely defined
by the following loop, which should always be used as a source of
symmetry information in preference to the above space-group names.
They are only intended as comments.
;
_shelx_estimated_absorpt_t_max 0.897
_shelx_estimated_absorpt_t_min 0.866
_diffrn_oxdiff_ac3_digest_frames
;
01af18ba6a43722a29ba74eb340639b60800025f8ba
;
_reflns_odcompleteness_completeness 99.49
_reflns_odcompleteness_iscentric 1
_reflns_odcompleteness_theta 26.32
_olex2_refinement_description
;
1. Fixed Uiso
 At 1.2 times of:
  All C(H) groups, All N(H,H) groups
 At 1.5 times of:
  All C(H,H,H) groups
2.a Ternary CH refined with riding coordinates:
 C16(H16)
2.b Secondary CH2 refined with riding coordinates:
 N3(H3A,H3B)
2.c Aromatic/amide H refined with riding coordinates:
 C9(H9), C7(H7), C18(H18), C24(H24), C3(H3), C22(H22), C6(H6), C28(H28),
 C4(H4), C5(H5), C19(H19), C25(H25), C20(H20), C27(H27), C26(H26), C21(H21)
2.d Idealised Me refined as rotating group:
 C14(H14A,H14B,H14C), C15(H15A,H15B,H15C)
;
_olex2_submission_special_instructions 'No special instructions were received'
_oxdiff_exptl_absorpt_empirical_details
;
Empirical correction (ABSPACK) includes:
- Absorption correction using spherical harmonics
- Frame scaling
;
_oxdiff_exptl_absorpt_empirical_full_max 1.599
_oxdiff_exptl_absorpt_empirical_full_min 0.766

loop_
_space_group_symop_operation_xyz
'x, y, z'
'-x+1/2, y+1/2, -z+1/2'
'-x, -y, -z'
'x-1/2, -y-1/2, z-1/2'

loop_
_atom_site_label
_atom_site_type_symbol
_atom_site_fract_x
_atom_site_fract_y
_atom_site_fract_z
_atom_site_U_iso_or_equiv
_atom_site_adp_type
_atom_site_occupancy
_atom_site_site_symmetry_order
_atom_site_calc_flag
_atom_site_refinement_flags_posn
_atom_site_refinement_flags_adp
_atom_site_refinement_flags_occupancy
_atom_site_disorder_assembly
_atom_site_disorder_group
Cu01 Cu 0.61206(5) 0.50482(3) 0.44679(2) 0.0386(2) Uani 1 1 d . . . . .
O2 O 0.6718(3) 0.4786(2) 0.51389(9) 0.0433(6) Uani 1 1 d . . . . .
O1 O 0.5193(3) 0.5647(2) 0.38662(7) 0.0452(6) Uani 1 1 d . . . . .
O3 O 1.0680(3) 0.6047(3) 0.58343(8) 0.0535(7) Uani 1 1 d . . . . .
O4 O 1.1110(3) 0.7545(3) 0.52992(9) 0.0580(7) Uani 1 1 d . . . . .
N3 N 0.5588(3) 0.3198(3) 0.44049(8) 0.0405(7) Uani 1 1 d . . . . .
H3A H 0.647589 0.275898 0.442960 0.049 Uiso 1 1 calc R . . . .
H3B H 0.503900 0.298611 0.466112 0.049 Uiso 1 1 calc R . . . .
N2 N 0.7087(3) 0.6701(3) 0.44697(9) 0.0390(6) Uani 1 1 d . . . . .
N1 N 0.6542(3) 0.7486(3) 0.40876(9) 0.0420(7) Uani 1 1 d . . . . .
C13 C 0.8115(4) 0.7194(3) 0.47847(11) 0.0377(8) Uani 1 1 d . . . . .
C12 C 0.8709(4) 0.6391(3) 0.51864(10) 0.0375(8) Uani 1 1 d . . . . .
C8 C 0.7936(4) 0.5295(3) 0.53514(12) 0.0385(8) Uani 1 1 d . . . . .
C1 C 0.5586(4) 0.6834(3) 0.37998(11) 0.0377(8) Uani 1 1 d . . . . .
C16 C 0.4711(4) 0.2733(3) 0.39618(11) 0.0379(8) Uani 1 1 d . . . . .
H16 H 0.393229 0.338658 0.387220 0.045 Uiso 1 1 calc R . . . .
C17 C 0.3845(4) 0.1498(3) 0.40443(11) 0.0414(8) Uani 1 1 d . . . . .
C23 C 0.5791(4) 0.2609(3) 0.35360(11) 0.0404(8) Uani 1 1 d . . . . .
C11 C 1.0182(4) 0.6739(4) 0.54218(11) 0.0452(9) Uani 1 1 d . . . . .
C10 C 0.9822(5) 0.5080(3) 0.60247(13) 0.0471(10) Uani 1 1 d . . . . .
C2 C 0.4873(4) 0.7517(3) 0.33729(11) 0.0411(8) Uani 1 1 d . . . . .
C9 C 0.8511(5) 0.4690(4) 0.57973(12) 0.0459(9) Uani 1 1 d . . . . .
H9 H 0.795301 0.401639 0.592721 0.055 Uiso 1 1 calc R . . . .
C7 C 0.5270(4) 0.8765(4) 0.32615(11) 0.0468(9) Uani 1 1 d . . . . .
H7 H 0.601192 0.918823 0.345835 0.056 Uiso 1 1 calc R . . . .
C14 C 0.8568(4) 0.8560(4) 0.47470(13) 0.0521(9) Uani 1 1 d . . . . .
H14A H 0.942760 0.863762 0.453594 0.078 Uiso 1 1 calc GR . . . .
H14B H 0.886901 0.888024 0.506484 0.078 Uiso 1 1 calc GR . . . .
H14C H 0.770022 0.904664 0.461586 0.078 Uiso 1 1 calc GR . . . .
C18 C 0.4460(5) 0.0519(4) 0.43325(13) 0.0524(9) Uani 1 1 d . . . . .
H18 H 0.542558 0.062990 0.449247 0.063 Uiso 1 1 calc R . . . .
C24 C 0.7075(4) 0.1830(4) 0.35515(12) 0.0530(10) Uani 1 1 d . . . . .
H24 H 0.734789 0.139563 0.383829 0.064 Uiso 1 1 calc R . . . .
C3 C 0.3768(5) 0.6909(4) 0.30745(13) 0.0558(10) Uani 1 1 d . . . . .
H3 H 0.348858 0.606910 0.314268 0.067 Uiso 1 1 calc R . . . .
C15 C 1.0565(5) 0.4570(5) 0.64818(13) 0.0631(11) Uani 1 1 d . . . . .
H15A H 1.160937 0.430207 0.642198 0.095 Uiso 1 1 calc GR . . . .
H15B H 0.997698 0.385179 0.659228 0.095 Uiso 1 1 calc GR . . . .
H15C H 1.058973 0.522655 0.672692 0.095 Uiso 1 1 calc GR . . . .
C22 C 0.2402(5) 0.1302(4) 0.38181(15) 0.0649(11) Uani 1 1 d . . . . .
H22 H 0.194930 0.194314 0.362445 0.078 Uiso 1 1 calc R . . . .
C6 C 0.4597(5) 0.9394(4) 0.28676(14) 0.0608(11) Uani 1 1 d . . . . .
H6 H 0.487592 1.023351 0.279865 0.073 Uiso 1 1 calc R . . . .
C28 C 0.5427(5) 0.3258(4) 0.31071(12) 0.0627(11) Uani 1 1 d . . . . .
H28 H 0.457134 0.380474 0.308722 0.075 Uiso 1 1 calc R . . . .
C4 C 0.3075(6) 0.7520(4) 0.26794(15) 0.0749(13) Uani 1 1 d . . . . .
H4 H 0.232736 0.710099 0.248368 0.090 Uiso 1 1 calc R . . . .
C5 C 0.3500(5) 0.8764(5) 0.25756(15) 0.0721(13) Uani 1 1 d . . . . .
H5 H 0.304189 0.918001 0.230657 0.087 Uiso 1 1 calc R . . . .
C19 C 0.3666(6) -0.0622(4) 0.43871(15) 0.0660(12) Uani 1 1 d . . . . .
H19 H 0.410119 -0.126784 0.458207 0.079 Uiso 1 1 calc R . . . .
C25 C 0.7973(5) 0.1676(5) 0.31493(15) 0.0732(13) Uani 1 1 d . . . . .
H25 H 0.884129 0.114334 0.316667 0.088 Uiso 1 1 calc R . . . .
C20 C 0.2248(7) -0.0801(5) 0.41560(19) 0.0803(15) Uani 1 1 d . . . . .
H20 H 0.171855 -0.157161 0.418905 0.096 Uiso 1 1 calc R . . . .
C27 C 0.6348(7) 0.3091(5) 0.27042(15) 0.0812(15) Uani 1 1 d . . . . .
H27 H 0.610082 0.352823 0.241628 0.097 Uiso 1 1 calc R . . . .
C26 C 0.7586(7) 0.2304(5) 0.27279(18) 0.0819(15) Uani 1 1 d . . . . .
H26 H 0.817952 0.218921 0.245533 0.098 Uiso 1 1 calc R . . . .
C21 C 0.1620(7) 0.0149(5) 0.3879(2) 0.0854(17) Uani 1 1 d . . . . .
H21 H 0.064544 0.003144 0.372507 0.103 Uiso 1 1 calc R . . . .

loop_
_atom_site_aniso_label
_atom_site_aniso_U_11
_atom_site_aniso_U_22
_atom_site_aniso_U_33
_atom_site_aniso_U_23
_atom_site_aniso_U_13
_atom_site_aniso_U_12
Cu01 0.0447(3) 0.0393(3) 0.0313(3) -0.00175(15) -0.0053(2) -0.00324(17)
O2 0.0400(14) 0.0538(16) 0.0354(12) -0.0017(10) -0.0071(10) -0.0111(11)
O1 0.0553(15) 0.0434(16) 0.0360(12) 0.0024(11) -0.0078(10) -0.0062(12)
O3 0.0430(14) 0.0710(19) 0.0454(13) 0.0012(12) -0.0130(11) -0.0017(13)
O4 0.0390(16) 0.0676(19) 0.0664(16) 0.0073(14) -0.0101(12) -0.0100(14)
N3 0.0446(17) 0.0431(17) 0.0335(13) -0.0035(12) -0.0044(12) -0.0035(14)
N2 0.0393(16) 0.0389(16) 0.0384(14) -0.0014(12) -0.0036(12) -0.0001(13)
N1 0.0497(18) 0.0373(16) 0.0386(14) -0.0002(12) -0.0026(12) 0.0035(13)
C13 0.0334(18) 0.0406(19) 0.0392(17) -0.0059(15) 0.0020(14) 0.0011(15)
C12 0.0300(17) 0.044(2) 0.0380(17) -0.0085(15) -0.0005(13) 0.0022(15)
C8 0.039(2) 0.045(2) 0.0323(17) -0.0072(15) 0.0020(15) 0.0074(15)
C1 0.0385(19) 0.039(2) 0.0358(17) -0.0022(15) 0.0025(14) 0.0014(15)
C16 0.0363(19) 0.0381(19) 0.0386(17) -0.0012(14) -0.0056(14) -0.0017(15)
C17 0.041(2) 0.046(2) 0.0378(17) -0.0082(16) 0.0049(14) -0.0029(16)
C23 0.046(2) 0.042(2) 0.0335(16) -0.0045(15) -0.0006(14) -0.0098(16)
C11 0.039(2) 0.056(2) 0.0406(18) -0.0044(17) -0.0029(15) 0.0056(18)
C10 0.042(2) 0.065(3) 0.0338(19) -0.0032(15) -0.0024(16) 0.0059(18)
C2 0.043(2) 0.046(2) 0.0340(16) -0.0014(15) -0.0002(14) 0.0031(16)
C9 0.048(2) 0.052(2) 0.0376(19) 0.0020(16) 0.0002(16) 0.0003(17)
C7 0.054(2) 0.045(2) 0.0415(19) -0.0017(16) -0.0022(16) -0.0025(17)
C14 0.046(2) 0.052(2) 0.057(2) 0.0019(19) -0.0055(17) -0.0109(18)
C18 0.060(3) 0.046(2) 0.052(2) -0.001(2) 0.0115(18) 0.000(2)
C24 0.051(2) 0.064(3) 0.0437(19) -0.0046(18) 0.0000(17) 0.003(2)
C3 0.060(3) 0.052(2) 0.054(2) 0.0093(18) -0.0163(18) -0.0042(19)
C15 0.050(3) 0.099(3) 0.040(2) 0.009(2) -0.0084(17) 0.008(2)
C22 0.050(3) 0.070(3) 0.074(3) -0.001(2) -0.007(2) -0.014(2)
C6 0.071(3) 0.050(3) 0.060(2) 0.018(2) -0.007(2) -0.001(2)
C28 0.084(3) 0.063(3) 0.041(2) 0.0047(19) -0.0012(19) 0.001(2)
C4 0.078(3) 0.076(3) 0.068(3) 0.018(2) -0.033(2) -0.020(3)
C5 0.076(3) 0.074(3) 0.064(3) 0.025(2) -0.023(2) -0.005(3)
C19 0.086(4) 0.046(3) 0.069(3) 0.003(2) 0.033(3) 0.002(2)
C25 0.062(3) 0.091(4) 0.068(3) -0.010(3) 0.021(2) -0.001(3)
C20 0.080(4) 0.059(3) 0.105(4) -0.015(3) 0.040(3) -0.023(3)
C27 0.117(4) 0.085(4) 0.042(2) 0.009(2) 0.009(3) -0.014(3)
C26 0.094(4) 0.094(4) 0.060(3) -0.006(3) 0.028(3) -0.022(3)
C21 0.062(3) 0.080(4) 0.114(5) -0.011(3) -0.003(3) -0.030(3)

loop_
_atom_type_symbol
_atom_type_description
_atom_type_scat_dispersion_real
_atom_type_scat_dispersion_imag
_atom_type_scat_source
C C 0.0033 0.0016 'International Tables Vol C Tables 4.2.6.8 and 6.1.1.4'
H H 0.0000 0.0000 'International Tables Vol C Tables 4.2.6.8 and 6.1.1.4'
Cu Cu 0.3201 1.2651 'International Tables Vol C Tables 4.2.6.8 and 6.1.1.4'
N N 0.0061 0.0033 'International Tables Vol C Tables 4.2.6.8 and 6.1.1.4'
O O 0.0106 0.0060 'International Tables Vol C Tables 4.2.6.8 and 6.1.1.4'

loop_
_geom_angle_atom_site_label_1
_geom_angle_atom_site_label_2
_geom_angle_atom_site_label_3
_geom_angle
_geom_angle_site_symmetry_1
_geom_angle_site_symmetry_3
_geom_angle_publ_flag
O2 Cu01 N3 89.82(10) . . ?
O2 Cu01 N2 91.53(10) . . ?
O1 Cu01 O2 165.11(11) . . ?
O1 Cu01 N3 98.96(11) . . ?
O1 Cu01 N2 82.72(11) . . ?
N2 Cu01 N3 166.56(11) . . ?
C8 O2 Cu01 123.9(2) . . ?
C1 O1 Cu01 109.35(19) . . ?
C10 O3 C11 122.7(3) . . ?
Cu01 N3 H3A 107.4 . . ?
Cu01 N3 H3B 107.4 . . ?
H3A N3 H3B 106.9 . . ?
C16 N3 Cu01 119.7(2) . . ?
C16 N3 H3A 107.4 . . ?
C16 N3 H3B 107.4 . . ?
N1 N2 Cu01 113.2(2) . . ?
C13 N2 Cu01 129.3(2) . . ?
C13 N2 N1 117.4(3) . . ?
C1 N1 N2 109.3(3) . . ?
N2 C13 C12 118.5(3) . . ?
N2 C13 C14 120.1(3) . . ?
C12 C13 C14 121.3(3) . . ?
C8 C12 C13 123.7(3) . . ?
C8 C12 C11 118.5(3) . . ?
C11 C12 C13 117.8(3) . . ?
O2 C8 C12 125.0(3) . . ?
O2 C8 C9 116.4(3) . . ?
C12 C8 C9 118.6(3) . . ?
O1 C1 N1 124.9(3) . . ?
O1 C1 C2 117.9(3) . . ?
N1 C1 C2 117.1(3) . . ?
N3 C16 H16 107.3 . . ?
N3 C16 C17 113.1(2) . . ?
N3 C16 C23 110.6(3) . . ?
C17 C16 H16 107.3 . . ?
C17 C16 C23 111.1(3) . . ?
C23 C16 H16 107.3 . . ?
C18 C17 C16 122.5(3) . . ?
C22 C17 C16 119.9(3) . . ?
C22 C17 C18 117.6(4) . . ?
C24 C23 C16 122.7(3) . . ?
C24 C23 C28 118.1(3) . . ?
C28 C23 C16 119.1(3) . . ?
O3 C11 C12 117.9(3) . . ?
O4 C11 O3 113.6(3) . . ?
O4 C11 C12 128.5(3) . . ?
O3 C10 C15 111.6(3) . . ?
C9 C10 O3 120.4(3) . . ?
C9 C10 C15 128.0(4) . . ?
C7 C2 C1 122.0(3) . . ?
C3 C2 C1 120.0(3) . . ?
C3 C2 C7 118.1(3) . . ?
C8 C9 H9 119.4 . . ?
C10 C9 C8 121.2(4) . . ?
C10 C9 H9 119.4 . . ?
C2 C7 H7 119.2 . . ?
C6 C7 C2 121.6(4) . . ?
C6 C7 H7 119.2 . . ?
C13 C14 H14A 109.5 . . ?
C13 C14 H14B 109.5 . . ?
C13 C14 H14C 109.5 . . ?
H14A C14 H14B 109.5 . . ?
H14A C14 H14C 109.5 . . ?
H14B C14 H14C 109.5 . . ?
C17 C18 H18 119.4 . . ?
C19 C18 C17 121.3(4) . . ?
C19 C18 H18 119.4 . . ?
C23 C24 H24 119.4 . . ?
C23 C24 C25 121.2(4) . . ?
C25 C24 H24 119.4 . . ?
C2 C3 H3 119.3 . . ?
C4 C3 C2 121.3(4) . . ?
C4 C3 H3 119.3 . . ?
C10 C15 H15A 109.5 . . ?
C10 C15 H15B 109.5 . . ?
C10 C15 H15C 109.5 . . ?
H15A C15 H15B 109.5 . . ?
H15A C15 H15C 109.5 . . ?
H15B C15 H15C 109.5 . . ?
C17 C22 H22 119.9 . . ?
C17 C22 C21 120.2(4) . . ?
C21 C22 H22 119.9 . . ?
C7 C6 H6 120.4 . . ?
C7 C6 C5 119.1(4) . . ?
C5 C6 H6 120.4 . . ?
C23 C28 H28 120.1 . . ?
C23 C28 C27 119.8(4) . . ?
C27 C28 H28 120.1 . . ?
C3 C4 H4 120.3 . . ?
C3 C4 C5 119.3(4) . . ?
C5 C4 H4 120.3 . . ?
C6 C5 C4 120.5(4) . . ?
C6 C5 H5 119.7 . . ?
C4 C5 H5 119.7 . . ?
C18 C19 H19 119.9 . . ?
C20 C19 C18 120.2(4) . . ?
C20 C19 H19 119.9 . . ?
C24 C25 H25 120.0 . . ?
C26 C25 C24 119.9(4) . . ?
C26 C25 H25 120.0 . . ?
C19 C20 H20 120.3 . . ?
C21 C20 C19 119.4(5) . . ?
C21 C20 H20 120.3 . . ?
C28 C27 H27 119.6 . . ?
C26 C27 C28 120.7(4) . . ?
C26 C27 H27 119.6 . . ?
C25 C26 H26 119.9 . . ?
C27 C26 C25 120.2(4) . . ?
C27 C26 H26 119.9 . . ?
C22 C21 H21 119.4 . . ?
C20 C21 C22 121.3(5) . . ?
C20 C21 H21 119.4 . . ?

loop_
_geom_bond_atom_site_label_1
_geom_bond_atom_site_label_2
_geom_bond_distance
_geom_bond_site_symmetry_2
_geom_bond_publ_flag
Cu01 O2 1.912(2) . ?
Cu01 O1 1.910(2) . ?
Cu01 N3 1.991(3) . ?
Cu01 N2 1.915(3) . ?
O2 C8 1.292(4) . ?
O1 C1 1.299(4) . ?
O3 C11 1.396(4) . ?
O3 C10 1.366(4) . ?
O4 C11 1.216(4) . ?
N3 H3A 0.8900 . ?
N3 H3B 0.8900 . ?
N3 C16 1.486(4) . ?
N2 N1 1.397(4) . ?
N2 C13 1.316(4) . ?
N1 C1 1.308(4) . ?
C13 C12 1.460(4) . ?
C13 C14 1.483(5) . ?
C12 C8 1.406(5) . ?
C12 C11 1.444(5) . ?
C8 C9 1.447(5) . ?
C1 C2 1.483(4) . ?
C16 H16 0.9800 . ?
C16 C17 1.511(5) . ?
C16 C23 1.526(4) . ?
C17 C18 1.384(5) . ?
C17 C22 1.380(5) . ?
C23 C24 1.370(5) . ?
C23 C28 1.383(5) . ?
C10 C9 1.329(5) . ?
C10 C15 1.483(5) . ?
C2 C7 1.385(5) . ?
C2 C3 1.383(5) . ?
C9 H9 0.9300 . ?
C7 H7 0.9300 . ?
C7 C6 1.373(5) . ?
C14 H14A 0.9600 . ?
C14 H14B 0.9600 . ?
C14 H14C 0.9600 . ?
C18 H18 0.9300 . ?
C18 C19 1.383(6) . ?
C24 H24 0.9300 . ?
C24 C25 1.381(5) . ?
C3 H3 0.9300 . ?
C3 C4 1.373(5) . ?
C15 H15A 0.9600 . ?
C15 H15B 0.9600 . ?
C15 H15C 0.9600 . ?
C22 H22 0.9300 . ?
C22 C21 1.391(6) . ?
C6 H6 0.9300 . ?
C6 C5 1.379(6) . ?
C28 H28 0.9300 . ?
C28 C27 1.396(6) . ?
C4 H4 0.9300 . ?
C4 C5 1.382(6) . ?
C5 H5 0.9300 . ?
C19 H19 0.9300 . ?
C19 C20 1.364(7) . ?
C25 H25 0.9300 . ?
C25 C26 1.359(7) . ?
C20 H20 0.9300 . ?
C20 C21 1.350(7) . ?
C27 H27 0.9300 . ?
C27 C26 1.343(7) . ?
C26 H26 0.9300 . ?
C21 H21 0.9300 . ?

loop_
_geom_torsion_atom_site_label_1
_geom_torsion_atom_site_label_2
_geom_torsion_atom_site_label_3
_geom_torsion_atom_site_label_4
_geom_torsion
_geom_torsion_site_symmetry_1
_geom_torsion_site_symmetry_2
_geom_torsion_site_symmetry_3
_geom_torsion_site_symmetry_4
_geom_torsion_publ_flag
Cu01 O2 C8 C12 21.2(5) . . . . ?
Cu01 O2 C8 C9 -160.0(2) . . . . ?
Cu01 O1 C1 N1 3.6(4) . . . . ?
Cu01 O1 C1 C2 -174.7(2) . . . . ?
Cu01 N3 C16 C17 -156.7(2) . . . . ?
Cu01 N3 C16 C23 78.0(3) . . . . ?
Cu01 N2 N1 C1 -5.3(3) . . . . ?
Cu01 N2 C13 C12 3.4(4) . . . . ?
Cu01 N2 C13 C14 -172.5(2) . . . . ?
O2 C8 C9 C10 175.0(3) . . . . ?
O1 C1 C2 C7 -177.3(3) . . . . ?
O1 C1 C2 C3 3.2(5) . . . . ?
O3 C10 C9 C8 -1.6(5) . . . . ?
N3 C16 C17 C18 -38.5(4) . . . . ?
N3 C16 C17 C22 143.1(3) . . . . ?
N3 C16 C23 C24 59.4(4) . . . . ?
N3 C16 C23 C28 -123.9(3) . . . . ?
N2 N1 C1 O1 1.1(4) . . . . ?
N2 N1 C1 C2 179.4(3) . . . . ?
N2 C13 C12 C8 -20.8(4) . . . . ?
N2 C13 C12 C11 158.4(3) . . . . ?
N1 N2 C13 C12 -179.8(3) . . . . ?
N1 N2 C13 C14 4.3(4) . . . . ?
N1 C1 C2 C7 4.2(5) . . . . ?
N1 C1 C2 C3 -175.3(3) . . . . ?
C13 N2 N1 C1 177.4(3) . . . . ?
C13 C12 C8 O2 8.0(5) . . . . ?
C13 C12 C8 C9 -170.7(3) . . . . ?
C13 C12 C11 O3 174.1(3) . . . . ?
C13 C12 C11 O4 -8.8(5) . . . . ?
C12 C8 C9 C10 -6.2(5) . . . . ?
C8 C12 C11 O3 -6.7(4) . . . . ?
C8 C12 C11 O4 170.4(3) . . . . ?
C1 C2 C7 C6 -179.5(3) . . . . ?
C1 C2 C3 C4 179.3(4) . . . . ?
C16 C17 C18 C19 -177.6(3) . . . . ?
C16 C17 C22 C21 177.8(4) . . . . ?
C16 C23 C24 C25 175.8(4) . . . . ?
C16 C23 C28 C27 -175.9(4) . . . . ?
C17 C16 C23 C24 -67.1(4) . . . . ?
C17 C16 C23 C28 109.7(4) . . . . ?
C17 C18 C19 C20 -0.1(6) . . . . ?
C17 C22 C21 C20 -0.2(8) . . . . ?
C23 C16 C17 C18 86.5(4) . . . . ?
C23 C16 C17 C22 -91.8(4) . . . . ?
C23 C24 C25 C26 -0.1(7) . . . . ?
C23 C28 C27 C26 0.0(7) . . . . ?
C11 O3 C10 C9 5.3(5) . . . . ?
C11 O3 C10 C15 -175.9(3) . . . . ?
C11 C12 C8 O2 -171.2(3) . . . . ?
C11 C12 C8 C9 10.1(4) . . . . ?
C10 O3 C11 O4 -178.6(3) . . . . ?
C10 O3 C11 C12 -1.0(4) . . . . ?
C2 C7 C6 C5 -0.1(6) . . . . ?
C2 C3 C4 C5 0.5(7) . . . . ?
C7 C2 C3 C4 -0.2(6) . . . . ?
C7 C6 C5 C4 0.5(7) . . . . ?
C14 C13 C12 C8 155.1(3) . . . . ?
C14 C13 C12 C11 -25.7(4) . . . . ?
C18 C17 C22 C21 -0.6(6) . . . . ?
C18 C19 C20 C21 -0.8(7) . . . . ?
C24 C23 C28 C27 1.0(6) . . . . ?
C24 C25 C26 C27 1.1(7) . . . . ?
C3 C2 C7 C6 0.0(5) . . . . ?
C3 C4 C5 C6 -0.7(7) . . . . ?
C15 C10 C9 C8 179.9(4) . . . . ?
C22 C17 C18 C19 0.8(5) . . . . ?
C28 C23 C24 C25 -1.0(6) . . . . ?
C28 C27 C26 C25 -1.1(8) . . . . ?
C19 C20 C21 C22 1.0(8) . . . . ?
